data_2312280
loop_
_publ_author_name
'Scheepers, Matthew Clarke'
'Lemmerer, Andreas'

_publ_section_title
;
 The synthesis and characterization of a series of cocrystals of an
 isoniazid derivative with butan-2-one and propan-2-one.
;
_journal_coeditor_code DV3024
_journal_issue 9
_journal_name_full 'Acta crystallographica. Section C, Structural chemistry'
_journal_paper_doi 10.1107/S2053229623007179
_journal_volume 79
_journal_year 2023
_chemical_formula_iupac 'C7 H4 Cl1 N1 O4, C10 H13 N3 O1'
_chemical_formula_moiety 'C7 H4 Cl1 N1 O4, C10 H13 N3 O1'
_chemical_formula_sum 'C17 H17 Cl N4 O5'
_chemical_formula_weight 392.79
_chemical_name_systematic
;
<i>N</i>'-(Butan-2-ylidene)pyridine-4-carbohydrazide;
2-chloro-4-nitrobenzoic acid
;
_space_group_IT_number 14
_space_group_name_Hall '-P 2yn'
_space_group_name_H-M_alt 'P 1 21/n 1'
_symmetry_cell_setting monoclinic
_symmetry_space_group_name_Hall '-P 2yn'
_symmetry_space_group_name_H-M 'P 1 21/n 1'
_atom_sites_solution_hydrogens mixed
_atom_sites_solution_primary dual
_atom_sites_solution_secondary dual
_audit_conform_dict_name cif_core.dic
_audit_conform_dict_version 2.4.5
_audit_creation_method 'WinGX routine CIF_UPDATE'
_cell_angle_alpha 90
_cell_angle_beta 111.081(2)
_cell_angle_gamma 90
_cell_formula_units_Z 4
_cell_length_a 7.2682(3)
_cell_length_b 34.0775(15)
_cell_length_c 7.6124(3)
_cell_measurement_reflns_used 9966
_cell_measurement_temperature 173(2)
_cell_measurement_theta_max 30.79
_cell_measurement_theta_min 2.39
_cell_volume 1759.27(13)
_computing_cell_refinement
;
SAINT-Plus (Bruker, 2012)
;
_computing_data_collection
;
APEX2 (Bruker, 2012)
;
_computing_data_reduction
;
SAINT-Plus (Bruker, 2012)
;
_computing_molecular_graphics
;
ORTEP-3 for Windows (Farrugia, 2012) and <i>Mercury</i> (Macrae
<i>et al.</i>, 2020)
;
_computing_publication_material
;
WinGX (Farrugia, 2012) and <i>XPREP</i> (Bruker, 2012)
;
_computing_structure_refinement
;
SHELXL2018 (Sheldrick, 2015<i>b</i>)
;
_computing_structure_solution
;
SHELXT2018 (Sheldrick, 2015<i>a</i>)
;
_diffrn_ambient_temperature 173(2)
_diffrn_measured_fraction_theta_full 1
_diffrn_measured_fraction_theta_max 0.999
_diffrn_measurement_device_type 'Bruker APEXII CCD'
_diffrn_measurement_method '\f and \w scans'
_diffrn_radiation_probe x-ray
_diffrn_radiation_type MoK\a
_diffrn_radiation_wavelength 0.71073
_diffrn_reflns_av_R_equivalents 0.0809
_diffrn_reflns_av_unetI/netI 0.0284
_diffrn_reflns_limit_h_max 10
_diffrn_reflns_limit_h_min -10
_diffrn_reflns_limit_k_max 49
_diffrn_reflns_limit_k_min -49
_diffrn_reflns_limit_l_max 11
_diffrn_reflns_limit_l_min -11
_diffrn_reflns_number 111394
_diffrn_reflns_theta_full 25.242
_diffrn_reflns_theta_max 31.055
_diffrn_reflns_theta_min 2.391
_diffrn_standards_number 0
_exptl_absorpt_coefficient_mu 0.256
_exptl_absorpt_correction_type none
_exptl_crystal_colour colourless
_exptl_crystal_density_diffrn 1.483
_exptl_crystal_density_method 'not measured'
_exptl_crystal_description plate
_exptl_crystal_F_000 816
_exptl_crystal_size_max 0.462
_exptl_crystal_size_mid 0.26
_exptl_crystal_size_min 0.11
_refine_diff_density_max 0.405
_refine_diff_density_min -0.279
_refine_ls_extinction_method none
_refine_ls_goodness_of_fit_ref 1.066
_refine_ls_hydrogen_treatment mixed
_refine_ls_matrix_type full
_refine_ls_number_constraints 0
_refine_ls_number_parameters 250
_refine_ls_number_reflns 5624
_refine_ls_number_restraints 0
_refine_ls_restrained_S_all 1.066
_refine_ls_R_factor_all 0.0527
_refine_ls_R_factor_gt 0.0473
_refine_ls_shift/su_max 0.002
_refine_ls_shift/su_mean 0
_refine_ls_structure_factor_coef Fsqd
_refine_ls_weighting_details 'w=1/[\s^2^(Fo^2^)+(0.0581P)^2^+0.7134P] where P=(Fo^2^+2Fc^2^)/3'
_refine_ls_weighting_scheme calc
_refine_ls_wR_factor_gt 0.1241
_refine_ls_wR_factor_ref 0.1289
_reflns_number_gt 5056
_reflns_number_total 5624
_reflns_threshold_expression 'I > 2\s(I)'
_cod_data_source_file dv3024sup1.cif
_cod_data_source_block izbt2c4n
_cod_original_sg_symbol_H-M 'P 21/n'
_cod_database_code 2312280
_shelx_estimated_absorpt_t_min 0.891
_shelx_estimated_absorpt_t_max 0.972

loop_
_symmetry_equiv_pos_as_xyz
'x, y, z'
'-x+1/2, y+1/2, -z+1/2'
'-x, -y, -z'
'x-1/2, -y-1/2, z-1/2'

loop_
_atom_site_type_symbol
_atom_site_label
_atom_site_fract_x
_atom_site_fract_y
_atom_site_fract_z
_atom_site_U_iso_or_equiv
_atom_site_adp_type
_atom_site_calc_flag
_atom_site_occupancy
_atom_site_disorder_assembly
_atom_site_disorder_group
C C1 0.34552(19) 0.70488(4) 0.34294(16) 0.0265(2) Uani d 1 . .
H H1 0.338196 0.718339 0.231343 0.032 Uiso calc 1 . .
C C2 0.36445(17) 0.72661(3) 0.50281(16) 0.0236(2) Uani d 1 . .
H H2A 0.368392 0.754461 0.500126 0.028 Uiso calc 1 . .
C C3 0.37753(15) 0.70697(3) 0.66653(14) 0.01940(19) Uani d 1 . .
C C4 0.37152(18) 0.66621(3) 0.66495(16) 0.0239(2) Uani d 1 . .
H H4 0.382589 0.651968 0.77559 0.029 Uiso calc 1 . .
C C5 0.34909(19) 0.64679(4) 0.49885(18) 0.0281(2) Uani d 1 . .
H H5 0.341789 0.61895 0.496836 0.034 Uiso calc 1 . .
C C6 0.41408(16) 0.72790(3) 0.84962(14) 0.01968(19) Uani d 1 . .
C C7 0.35850(16) 0.82289(3) 0.97889(16) 0.0224(2) Uani d 1 . .
C C8 0.3268(2) 0.84432(4) 0.79821(18) 0.0308(3) Uani d 1 . .
H H8A 0.398513 0.830927 0.728525 0.046 Uiso calc 1 . .
H H8B 0.375439 0.871288 0.826095 0.046 Uiso calc 1 . .
H H8C 0.185714 0.844755 0.721955 0.046 Uiso calc 1 . .
C C9 0.38785(18) 0.84802(3) 1.14869(17) 0.0252(2) Uani d 1 . .
H H9A 0.270812 0.865116 1.122133 0.03 Uiso calc 1 . .
H H9B 0.502954 0.865278 1.167495 0.03 Uiso calc 1 . .
C C10 0.4201(2) 0.82623(4) 1.33066(18) 0.0306(3) Uani d 1 . .
H H10A 0.303647 0.81027 1.317269 0.046 Uiso calc 1 . .
H H10B 0.441788 0.84514 1.43314 0.046 Uiso calc 1 . .
H H10C 0.535749 0.809159 1.35937 0.046 Uiso calc 1 . .
C C11 0.2577(2) 0.55646(4) -0.06804(19) 0.0329(3) Uani d 1 . .
C C12 0.4153(2) 0.55063(4) -0.12851(19) 0.0359(3) Uani d 1 . .
C C13 0.4172(3) 0.51828(4) -0.2402(2) 0.0497(5) Uani d 1 . .
H H13 0.524522 0.513935 -0.281211 0.06 Uiso calc 1 . .
C C14 0.2596(4) 0.49280(4) -0.2897(2) 0.0552(5) Uani d 1 . .
C C15 0.1001(3) 0.49746(5) -0.2356(2) 0.0532(5) Uani d 1 . .
H H15 -0.006369 0.479348 -0.272787 0.064 Uiso calc 1 . .
C C16 0.1008(3) 0.52969(4) -0.1245(2) 0.0429(4) Uani d 1 . .
H H16 -0.008083 0.533764 -0.085449 0.051 Uiso calc 1 . .
C C17 0.2412(2) 0.58813(4) 0.0638(2) 0.0339(3) Uani d 1 . .
Cl Cl01 0.62203(6) 0.58034(2) -0.06254(6) 0.04457(12) Uani d 1 . .
N N1 0.33722(16) 0.66570(3) 0.34045(15) 0.0273(2) Uani d 1 . .
N N2 0.33516(15) 0.76384(3) 0.83540(13) 0.02305(19) Uani d 1 . .
H H2 0.264867 0.773703 0.724711 0.028 Uiso calc 1 . .
N N3 0.36705(15) 0.78542(3) 1.00102(13) 0.02341(19) Uani d 1 . .
N N4 0.2662(4) 0.45802(4) -0.4029(2) 0.0803(8) Uani d 1 . .
O O1 0.51772(13) 0.71240(2) 0.99850(11) 0.02553(18) Uani d 1 . .
O O2 0.33658(16) 0.62034(3) 0.06437(13) 0.0320(2) Uani d 1 . .
O O3 0.1408(3) 0.58288(4) 0.1583(3) 0.0712(5) Uani d 1 . .
O O4 0.4196(5) 0.45158(5) -0.4308(3) 0.1193(10) Uani d 1 . .
O O5 0.1146(4) 0.43750(4) -0.4613(2) 0.0987(8) Uani d 1 . .
H H2B 0.326(4) 0.6369(7) 0.163(4) 0.075(7) Uiso d 1 . .

loop_
_atom_site_aniso_label
_atom_site_aniso_U_11
_atom_site_aniso_U_22
_atom_site_aniso_U_33
_atom_site_aniso_U_12
_atom_site_aniso_U_13
_atom_site_aniso_U_23
C1 0.0313(6) 0.0300(6) 0.0208(5) 0.0006(4) 0.0124(4) -0.0006(4)
C2 0.0288(5) 0.0221(5) 0.0216(5) 0.0003(4) 0.0111(4) 0.0005(4)
C3 0.0186(4) 0.0216(5) 0.0174(4) 0.0007(3) 0.0058(4) -0.0007(3)
C4 0.0277(5) 0.0213(5) 0.0217(5) 0.0014(4) 0.0077(4) 0.0004(4)
C5 0.0338(6) 0.0226(5) 0.0280(6) 0.0006(4) 0.0111(5) -0.0040(4)
C6 0.0202(4) 0.0208(5) 0.0171(4) -0.0010(4) 0.0055(4) -0.0004(3)
C7 0.0212(5) 0.0239(5) 0.0210(5) -0.0006(4) 0.0063(4) -0.0018(4)
C8 0.0407(7) 0.0259(5) 0.0234(5) -0.0039(5) 0.0085(5) 0.0009(4)
C9 0.0292(5) 0.0228(5) 0.0243(5) -0.0011(4) 0.0107(4) -0.0033(4)
C10 0.0371(6) 0.0318(6) 0.0242(5) -0.0035(5) 0.0127(5) -0.0014(4)
C11 0.0482(8) 0.0233(5) 0.0264(6) 0.0043(5) 0.0123(5) -0.0024(4)
C12 0.0565(9) 0.0266(6) 0.0269(6) 0.0121(6) 0.0178(6) 0.0037(5)
C13 0.0922(14) 0.0308(7) 0.0333(7) 0.0233(8) 0.0313(8) 0.0064(6)
C14 0.1142(17) 0.0216(6) 0.0247(6) 0.0129(8) 0.0189(8) -0.0011(5)
C15 0.0877(14) 0.0268(7) 0.0341(8) -0.0060(8) 0.0087(8) -0.0048(6)
C16 0.0588(10) 0.0281(6) 0.0367(7) -0.0036(6) 0.0111(7) -0.0052(5)
C17 0.0411(7) 0.0288(6) 0.0351(7) -0.0022(5) 0.0176(6) -0.0086(5)
Cl01 0.0506(2) 0.0406(2) 0.0516(2) 0.01217(15) 0.02936(18) 0.00589(15)
N1 0.0296(5) 0.0295(5) 0.0239(5) 0.0001(4) 0.0109(4) -0.0059(4)
N2 0.0280(5) 0.0215(4) 0.0159(4) 0.0033(3) 0.0035(3) -0.0019(3)
N3 0.0259(5) 0.0242(4) 0.0180(4) 0.0014(3) 0.0053(3) -0.0039(3)
N4 0.180(2) 0.0260(7) 0.0347(7) 0.0174(10) 0.0383(11) -0.0012(6)
O1 0.0293(4) 0.0247(4) 0.0179(4) 0.0024(3) 0.0028(3) 0.0015(3)
O2 0.0455(5) 0.0255(4) 0.0291(4) -0.0021(4) 0.0184(4) -0.0069(3)
O3 0.0978(12) 0.0514(8) 0.0994(12) -0.0357(8) 0.0777(11) -0.0389(8)
O4 0.243(3) 0.0530(10) 0.0986(15) 0.0310(14) 0.1064(19) -0.0144(9)
O5 0.199(2) 0.0292(6) 0.0447(8) 0.0000(10) 0.0163(11) -0.0110(6)

loop_
_atom_type_symbol
_atom_type_description
_atom_type_scat_dispersion_real
_atom_type_scat_dispersion_imag
_atom_type_scat_source
C C 0.0033 0.0016 'International Tables Vol C Tables 4.2.6.8 and 6.1.1.4'
H H 0 0 'International Tables Vol C Tables 4.2.6.8 and 6.1.1.4'
Cl Cl 0.1484 0.1585 'International Tables Vol C Tables 4.2.6.8 and 6.1.1.4'
N N 0.0061 0.0033 'International Tables Vol C Tables 4.2.6.8 and 6.1.1.4'
O O 0.0106 0.006 'International Tables Vol C Tables 4.2.6.8 and 6.1.1.4'

loop_
_geom_angle_atom_site_label_1
_geom_angle_atom_site_label_2
_geom_angle_atom_site_label_3
_geom_angle_site_symmetry_1
_geom_angle_site_symmetry_3
_geom_angle
_geom_angle_publ_flag
N1 C1 C2 . . 122.35(11) ?
N1 C1 H1 . . 118.8 ?
C2 C1 H1 . . 118.8 ?
C3 C2 C1 . . 118.89(11) ?
C3 C2 H2A . . 120.6 ?
C1 C2 H2A . . 120.6 ?
C2 C3 C4 . . 118.86(10) ?
C2 C3 C6 . . 122.45(10) ?
C4 C3 C6 . . 118.51(9) ?
C5 C4 C3 . . 118.61(11) ?
C5 C4 H4 . . 120.7 ?
C3 C4 H4 . . 120.7 ?
N1 C5 C4 . . 122.66(11) ?
N1 C5 H5 . . 118.7 ?
C4 C5 H5 . . 118.7 ?
O1 C6 N2 . . 124.65(10) ?
O1 C6 C3 . . 119.72(10) ?
N2 C6 C3 . . 115.56(9) ?
N3 C7 C8 . . 125.98(10) ?
N3 C7 C9 . . 117.93(10) ?
C8 C7 C9 . . 116.07(10) ?
C7 C8 H8A . . 109.5 ?
C7 C8 H8B . . 109.5 ?
H8A C8 H8B . . 109.5 ?
C7 C8 H8C . . 109.5 ?
H8A C8 H8C . . 109.5 ?
H8B C8 H8C . . 109.5 ?
C7 C9 C10 . . 115.82(10) ?
C7 C9 H9A . . 108.3 ?
C10 C9 H9A . . 108.3 ?
C7 C9 H9B . . 108.3 ?
C10 C9 H9B . . 108.3 ?
H9A C9 H9B . . 107.4 ?
C9 C10 H10A . . 109.5 ?
C9 C10 H10B . . 109.5 ?
H10A C10 H10B . . 109.5 ?
C9 C10 H10C . . 109.5 ?
H10A C10 H10C . . 109.5 ?
H10B C10 H10C . . 109.5 ?
C12 C11 C16 . . 118.74(13) ?
C12 C11 C17 . . 126.39(13) ?
C16 C11 C17 . . 114.78(14) ?
C11 C12 C13 . . 120.22(16) ?
C11 C12 Cl01 . . 123.50(11) ?
C13 C12 Cl01 . . 116.19(14) ?
C14 C13 C12 . . 118.36(18) ?
C14 C13 H13 . . 120.8 ?
C12 C13 H13 . . 120.8 ?
C15 C14 C13 . . 123.66(14) ?
C15 C14 N4 . . 118.4(2) ?
C13 C14 N4 . . 117.9(2) ?
C14 C15 C16 . . 117.22(18) ?
C14 C15 H15 . . 121.4 ?
C16 C15 H15 . . 121.4 ?
C15 C16 C11 . . 121.79(18) ?
C15 C16 H16 . . 119.1 ?
C11 C16 H16 . . 119.1 ?
O3 C17 O2 . . 124.04(13) ?
O3 C17 C11 . . 120.00(13) ?
O2 C17 C11 . . 115.95(12) ?
C1 N1 C5 . . 118.62(10) ?
C6 N2 N3 . . 118.58(9) ?
C6 N2 H2 . . 120.7 ?
N3 N2 H2 . . 120.7 ?
C7 N3 N2 . . 114.68(10) ?
O4 N4 O5 . . 125.48(19) ?
O4 N4 C14 . . 117.8(2) ?
O5 N4 C14 . . 116.7(2) ?
C17 O2 H2B . . 107.9(15) ?

loop_
_geom_bond_atom_site_label_1
_geom_bond_atom_site_label_2
_geom_bond_site_symmetry_2
_geom_bond_distance
_geom_bond_publ_flag
C1 N1 . 1.3361(16) ?
C1 C2 . 1.3885(16) ?
C1 H1 . 0.95 ?
C2 C3 . 1.3874(15) ?
C2 H2A . 0.95 ?
C3 C4 . 1.3897(15) ?
C3 C6 . 1.5019(14) ?
C4 C5 . 1.3838(16) ?
C4 H4 . 0.95 ?
C5 N1 . 1.3423(16) ?
C5 H5 . 0.95 ?
C6 O1 . 1.2316(13) ?
C6 N2 . 1.3400(14) ?
C7 N3 . 1.2865(15) ?
C7 C8 . 1.5001(16) ?
C7 C9 . 1.5004(16) ?
C8 H8A . 0.98 ?
C8 H8B . 0.98 ?
C8 H8C . 0.98 ?
C9 C10 . 1.5139(17) ?
C9 H9A . 0.99 ?
C9 H9B . 0.99 ?
C10 H10A . 0.98 ?
C10 H10B . 0.98 ?
C10 H10C . 0.98 ?
C11 C12 . 1.394(2) ?
C11 C16 . 1.402(2) ?
C11 C17 . 1.5076(18) ?
C12 C13 . 1.396(2) ?
C12 Cl01 . 1.7297(17) ?
C13 C14 . 1.377(3) ?
C13 H13 . 0.95 ?
C14 C15 . 1.372(3) ?
C14 N4 . 1.476(2) ?
C15 C16 . 1.385(2) ?
C15 H15 . 0.95 ?
C16 H16 . 0.95 ?
C17 O3 . 1.2077(19) ?
C17 O2 . 1.2974(17) ?
N2 N3 . 1.4051(13) ?
N2 H2 . 0.88 ?
N4 O4 . 1.228(4) ?
N4 O5 . 1.244(3) ?
O2 H2B . 0.96(3) ?

loop_
_geom_hbond_atom_site_label_D
_geom_hbond_atom_site_label_H
_geom_hbond_atom_site_label_A
_geom_hbond_site_symmetry_A
_geom_hbond_distance_DH
_geom_hbond_distance_HA
_geom_hbond_distance_DA
_geom_hbond_angle_DHA
_geom_hbond_publ_flag
N2 H2 O1 4_575 0.88 2.05 2.8809(13) 157.7 yes
C4 H4 O2 1_556 0.95 2.58 3.5082(15) 167.1 yes
C1 H1 O1 1_554 0.95 2.56 3.2966(15) 134.6 yes
C8 H8B O5 2 0.98 2.47 3.380(2) 154.3 yes
C8 H8C O1 4_575 0.98 2.59 3.2095(15) 121.6 yes
C13 H13 O4 3_664 0.95 2.64 3.297(3) 126.3 yes
C15 H15 O3 3_565 0.95 2.61 3.413(2) 142.2 yes
O2 H2B N1 . 0.96(3) 1.65(3) 2.6076(13) 173(2) yes
N2 H2 O1 4_575 0.88 2.05 2.8809(13) 157.7 yes
C4 H4 O2 1_556 0.95 2.58 3.5082(15) 167.1 yes
C1 H1 O1 1_554 0.95 2.56 3.2966(15) 134.6 yes
C8 H8B O5 2 0.98 2.47 3.380(2) 154.3 yes
C8 H8C O1 4_575 0.98 2.59 3.2095(15) 121.6 yes
C13 H13 O4 3_664 0.95 2.64 3.297(3) 126.3 yes
C15 H15 O3 3_565 0.95 2.61 3.413(2) 142.2 yes
O2 H2B N1 . 0.96(3) 1.65(3) 2.6076(13) 173(2) yes

loop_
_geom_torsion_atom_site_label_1
_geom_torsion_atom_site_label_2
_geom_torsion_atom_site_label_3
_geom_torsion_atom_site_label_4
_geom_torsion_site_symmetry_1
_geom_torsion_site_symmetry_2
_geom_torsion_site_symmetry_3
_geom_torsion_site_symmetry_4
_geom_torsion
_geom_torsion_publ_flag
N1 C1 C2 C3 . . . . 0.76(18) ?
C1 C2 C3 C4 . . . . 0.10(17) ?
C1 C2 C3 C6 . . . . 175.11(10) ?
C2 C3 C4 C5 . . . . -1.16(17) ?
C6 C3 C4 C5 . . . . -176.37(11) ?
C3 C4 C5 N1 . . . . 1.49(19) ?
C2 C3 C6 O1 . . . . -143.50(12) ?
C4 C3 C6 O1 . . . . 31.53(15) ?
C2 C3 C6 N2 . . . . 33.63(15) ?
C4 C3 C6 N2 . . . . -151.34(11) ?
N3 C7 C9 C10 . . . . -1.45(16) ?
C8 C7 C9 C10 . . . . -179.90(11) ?
C16 C11 C12 C13 . . . . -1.1(2) ?
C17 C11 C12 C13 . . . . 175.29(14) ?
C16 C11 C12 Cl01 . . . . -177.59(11) ?
C17 C11 C12 Cl01 . . . . -1.2(2) ?
C11 C12 C13 C14 . . . . 0.6(2) ?
Cl01 C12 C13 C14 . . . . 177.25(11) ?
C12 C13 C14 C15 . . . . 0.2(2) ?
C12 C13 C14 N4 . . . . -178.11(13) ?
C13 C14 C15 C16 . . . . -0.3(3) ?
N4 C14 C15 C16 . . . . 178.00(15) ?
C14 C15 C16 C11 . . . . -0.4(2) ?
C12 C11 C16 C15 . . . . 1.1(2) ?
C17 C11 C16 C15 . . . . -175.78(14) ?
C12 C11 C17 O3 . . . . -153.35(18) ?
C16 C11 C17 O3 . . . . 23.2(2) ?
C12 C11 C17 O2 . . . . 27.9(2) ?
C16 C11 C17 O2 . . . . -155.51(13) ?
C2 C1 N1 C5 . . . . -0.49(19) ?
C4 C5 N1 C1 . . . . -0.66(19) ?
O1 C6 N2 N3 . . . . -1.73(17) ?
C3 C6 N2 N3 . . . . -178.70(9) ?
C8 C7 N3 N2 . . . . -2.66(17) ?
C9 C7 N3 N2 . . . . 179.06(10) ?
C6 N2 N3 C7 . . . . 153.96(11) ?
C15 C14 N4 O4 . . . . -171.23(19) ?
C13 C14 N4 O4 . . . . 7.1(3) ?
C15 C14 N4 O5 . . . . 8.4(2) ?
C13 C14 N4 O5 . . . . -173.23(15) ?

_cod_database_fobs_code 2312280
